data_7033423
loop_
_publ_author_name
'Lin, Yu-Mei'
'Guan, Zong-Jie'
'Liu, Kuan-Guan'
'Jiang, Zhan-Guo'
'Wang, Quan-Ming'

_publ_section_title
;
 Assembly of silver alkynyl compounds with various nuclearities.
;
_journal_issue 5
_journal_name_full 'Dalton transactions (Cambridge, England : 2003)'
_journal_page_first 2439
_journal_page_last 2446
_journal_paper_doi 10.1039/c4dt03394a
_journal_volume 44
_journal_year 2015
_chemical_formula_sum 'C100 H98 Ag12 F18 N8 O14'
_chemical_formula_weight 3272.30
_chemical_name_systematic
; 
 ? 
;
_space_group_IT_number 14
_symmetry_cell_setting monoclinic
_symmetry_space_group_name_Hall '-P 2ybc'
_symmetry_space_group_name_H-M 'P 1 21/c 1'
_atom_sites_solution_hydrogens geom
_atom_sites_solution_primary direct
_atom_sites_solution_secondary difmap
_audit_creation_method SHELXL-97
_audit_update_record
;
2014-11-03 deposited with the CCDC.
2014-12-17 downloaded from the CCDC.
;
_cell_angle_alpha 90.00
_cell_angle_beta 108.236(2)
_cell_angle_gamma 90.00
_cell_formula_units_Z 4
_cell_length_a 16.7828(3)
_cell_length_b 26.6720(5)
_cell_length_c 25.7056(5)
_cell_measurement_reflns_used 15850
_cell_measurement_temperature 173(2)
_cell_measurement_theta_max 62.2930
_cell_measurement_theta_min 3.9850
_cell_volume 10928.7(4)
_computing_structure_refinement 'SHELXL-97 (Sheldrick, 1997)'
_computing_structure_solution 'SHELXS-97 (Sheldrick, 1990)'
_diffrn_ambient_temperature 173(2)
_diffrn_detector_area_resol_mean 16.1903
_diffrn_measured_fraction_theta_full 0.967
_diffrn_measured_fraction_theta_max 0.967
_diffrn_measurement_device_type 'Xcalibur, Sapphire3, Gemini ultra'
_diffrn_radiation_monochromator mirror
_diffrn_radiation_source 'Enhance Ultra (Cu) X-ray Source'
_diffrn_radiation_type CuK\a
_diffrn_radiation_wavelength 1.54178
_diffrn_reflns_av_R_equivalents 0.0834
_diffrn_reflns_av_sigmaI/netI 0.0867
_diffrn_reflns_limit_h_max 19
_diffrn_reflns_limit_h_min -19
_diffrn_reflns_limit_k_max 29
_diffrn_reflns_limit_k_min -29
_diffrn_reflns_limit_l_max 27
_diffrn_reflns_limit_l_min -29
_diffrn_reflns_number 36080
_diffrn_reflns_theta_full 62.20
_diffrn_reflns_theta_max 62.20
_diffrn_reflns_theta_min 3.23
_diffrn_standards_number 37541
_exptl_absorpt_coefficient_mu 17.644
_exptl_absorpt_correction_T_max 1.00000
_exptl_absorpt_correction_T_min 0.66162
_exptl_absorpt_correction_type multi-scan
_exptl_absorpt_process_details
;
CrysAlisPro, Agilent Technologies,
Version 1.171.36.24 (release 03-12-2012 CrysAlis171 .NET)
(compiled Dec  3 2012,18:21:49)
;
_exptl_crystal_colour colorless
_exptl_crystal_density_diffrn 1.989
_exptl_crystal_density_method 'not measured'
_exptl_crystal_description block
_exptl_crystal_F_000 6368
_exptl_crystal_size_max 0.2
_exptl_crystal_size_mid 0.2
_exptl_crystal_size_min 0.2
_refine_diff_density_max 2.637
_refine_diff_density_min -4.004
_refine_diff_density_rms 0.346
_refine_ls_extinction_method none
_refine_ls_goodness_of_fit_ref 1.020
_refine_ls_hydrogen_treatment mixed
_refine_ls_matrix_type full
_refine_ls_number_parameters 1349
_refine_ls_number_reflns 16726
_refine_ls_number_restraints 1
_refine_ls_restrained_S_all 1.020
_refine_ls_R_factor_all 0.0908
_refine_ls_R_factor_gt 0.0802
_refine_ls_shift/su_max 0.085
_refine_ls_shift/su_mean 0.012
_refine_ls_structure_factor_coef Fsqd
_refine_ls_weighting_details 'calc w=1/[\s^2^(Fo^2^)+(0.1585P)^2^+0.0000P] where P=(Fo^2^+2Fc^2^)/3'
_refine_ls_weighting_scheme calc
_refine_ls_wR_factor_gt 0.2066
_refine_ls_wR_factor_ref 0.2276
_reflns_number_gt 13689
_reflns_number_total 16726
_reflns_threshold_expression >2sigma(I)
_cod_data_source_file c4dt03394a2.cif
_cod_data_source_block 9
_cod_depositor_comments 'Adding full bibliography for 7033415--7033423.cif.'
_cod_original_sg_symbol_H-M P2(1)/c
_cod_database_code 7033423

loop_
_symmetry_equiv_pos_as_xyz
'x, y, z'
'-x, y+1/2, -z+1/2'
'-x, -y, -z'
'x, -y-1/2, z-1/2'

loop_
_atom_site_label
_atom_site_type_symbol
_atom_site_fract_x
_atom_site_fract_y
_atom_site_fract_z
_atom_site_U_iso_or_equiv
_atom_site_adp_type
_atom_site_occupancy
_atom_site_symmetry_multiplicity
_atom_site_calc_flag
_atom_site_refinement_flags
Ag1 Ag 0.28141(4) 0.68931(2) 0.21021(2) 0.02384(18) Uani 1 1 d .
Ag2 Ag 0.30936(4) 0.58488(2) 0.20245(2) 0.02389(18) Uani 1 1 d .
Ag3 Ag 0.20906(4) 0.55468(2) 0.29129(2) 0.02628(18) Uani 1 1 d .
Ag4 Ag 0.18104(4) 0.66068(2) 0.29725(2) 0.02386(18) Uani 1 1 d .
Ag5 Ag 0.22309(4) 0.76210(2) 0.26832(2) 0.02857(18) Uani 1 1 d .
Ag6 Ag 0.26997(4) 0.48509(2) 0.23120(2) 0.02927(19) Uani 1 1 d .
Ag7 Ag 0.45907(4) 0.68672(2) 0.26795(3) 0.02954(19) Uani 1 1 d .
Ag8 Ag 0.37104(4) 0.66004(3) 0.13115(3) 0.0376(2) Uani 1 1 d .
Ag9 Ag 0.12089(4) 0.58868(3) 0.37168(3) 0.0392(2) Uani 1 1 d .
Ag10 Ag 0.35701(4) 0.62677(2) 0.31371(2) 0.02470(18) Uani 1 1 d .
Ag11 Ag 0.13388(4) 0.61828(2) 0.18470(2) 0.02665(18) Uani 1 1 d .
Ag12 Ag 0.03298(4) 0.56193(2) 0.23689(2) 0.02871(18) Uani 1 1 d .
C1 C 0.4472(8) 0.7706(4) 0.1341(7) 0.073(4) Uani 1 1 d .
H1A H 0.4098 0.7779 0.1532 0.087 Uiso 1 1 calc R
C2 C 0.4969(10) 0.8082(6) 0.1251(9) 0.097(7) Uani 1 1 d .
H2A H 0.4912 0.8406 0.1368 0.117 Uiso 1 1 calc R
C3 C 0.5539(12) 0.7987(6) 0.0994(8) 0.106(8) Uani 1 1 d .
H3A H 0.5868 0.8245 0.0927 0.127 Uiso 1 1 calc R
C4 C 0.5629(7) 0.7496(7) 0.0828(6) 0.080(6) Uani 1 1 d .
C5 C 0.6227(12) 0.7386(7) 0.0578(7) 0.088(5) Uiso 1 1 d U
H5A H 0.6580 0.7637 0.0527 0.106 Uiso 1 1 calc R
C6 C 0.6294(9) 0.6947(5) 0.0420(6) 0.065(3) Uiso 1 1 d U
H6A H 0.6699 0.6884 0.0251 0.078 Uiso 1 1 calc R
C7 C 0.5733(7) 0.6501(9) 0.0493(5) 0.082(6) Uani 1 1 d .
C8 C 0.5783(11) 0.5988(11) 0.0332(6) 0.113(9) Uani 1 1 d .
H8A H 0.6184 0.5887 0.0173 0.136 Uiso 1 1 calc R
C9 C 0.5217(12) 0.5652(9) 0.0422(6) 0.104(8) Uani 1 1 d .
H9A H 0.5235 0.5320 0.0317 0.125 Uiso 1 1 calc R
C10 C 0.4615(11) 0.5798(6) 0.0668(5) 0.071(4) Uani 1 1 d .
H10A H 0.4239 0.5564 0.0725 0.085 Uiso 1 1 calc R
C11 C 0.5114(6) 0.6616(5) 0.0734(4) 0.048(3) Uani 1 1 d .
C12 C 0.5083(7) 0.7130(5) 0.0913(5) 0.055(3) Uani 1 1 d .
C13 C 0.5619(8) 0.7948(4) 0.2730(5) 0.053(3) Uani 1 1 d .
H13A H 0.5232 0.8073 0.2888 0.063 Uiso 1 1 calc R
C14 C 0.6239(9) 0.8273(4) 0.2676(5) 0.059(3) Uani 1 1 d .
H14A H 0.6257 0.8604 0.2792 0.070 Uiso 1 1 calc R
C15 C 0.6814(8) 0.8096(5) 0.2452(5) 0.056(3) Uani 1 1 d .
H15A H 0.7224 0.8308 0.2403 0.067 Uiso 1 1 calc R
C16 C 0.6791(6) 0.7586(4) 0.2291(4) 0.038(2) Uani 1 1 d .
C17 C 0.7369(7) 0.7378(5) 0.2065(5) 0.055(3) Uani 1 1 d .
H17A H 0.7795 0.7576 0.2014 0.066 Uiso 1 1 calc R
C18 C 0.7316(6) 0.6892(5) 0.1919(4) 0.044(3) Uani 1 1 d .
H18A H 0.7713 0.6761 0.1773 0.052 Uiso 1 1 calc R
C19 C 0.6667(6) 0.6564(4) 0.1981(3) 0.033(2) Uani 1 1 d .
C20 C 0.6638(7) 0.6048(5) 0.1858(4) 0.050(3) Uani 1 1 d .
H20A H 0.7038 0.5901 0.1725 0.060 Uiso 1 1 calc R
C21 C 0.6009(7) 0.5774(4) 0.1940(4) 0.041(2) Uani 1 1 d .
H21A H 0.5962 0.5435 0.1849 0.049 Uiso 1 1 calc R
C22 C 0.5430(6) 0.5996(4) 0.2158(4) 0.037(2) Uani 1 1 d .
H22A H 0.5008 0.5798 0.2214 0.044 Uiso 1 1 calc R
C23 C 0.6075(5) 0.6760(4) 0.2209(3) 0.0281(18) Uani 1 1 d .
C24 C 0.6137(6) 0.7295(4) 0.2371(4) 0.035(2) Uani 1 1 d .
C25 C 0.0497(8) 0.6763(4) 0.4385(4) 0.044(2) Uani 1 1 d .
H25A H 0.0903 0.6965 0.4315 0.052 Uiso 1 1 calc R
C26 C -0.0060(9) 0.6976(4) 0.4636(4) 0.051(3) Uani 1 1 d .
H26A H -0.0028 0.7315 0.4724 0.062 Uiso 1 1 calc R
C27 C -0.0651(8) 0.6674(4) 0.4748(4) 0.047(3) Uani 1 1 d .
H27A H -0.1029 0.6808 0.4909 0.056 Uiso 1 1 calc R
C28 C -0.0679(6) 0.6163(4) 0.4618(3) 0.037(2) Uani 1 1 d .
C29 C -0.1245(7) 0.5808(7) 0.4754(4) 0.062(4) Uani 1 1 d .
H29A H -0.1598 0.5919 0.4946 0.075 Uiso 1 1 calc R
C30 C -0.1265(7) 0.5347(6) 0.4613(4) 0.053(3) Uani 1 1 d .
H30A H -0.1663 0.5139 0.4684 0.064 Uiso 1 1 calc R
C31 C -0.0702(7) 0.5135(4) 0.4350(4) 0.038(2) Uani 1 1 d .
C32 C -0.0669(7) 0.4628(4) 0.4216(4) 0.046(2) Uani 1 1 d .
H32A H -0.1020 0.4400 0.4309 0.055 Uiso 1 1 calc R
C33 C -0.0130(7) 0.4466(4) 0.3950(4) 0.047(3) Uani 1 1 d .
H33A H -0.0116 0.4131 0.3852 0.056 Uiso 1 1 calc R
C34 C 0.0391(7) 0.4813(4) 0.3832(4) 0.040(2) Uani 1 1 d .
H34A H 0.0748 0.4700 0.3645 0.048 Uiso 1 1 calc R
C35 C -0.0105(5) 0.5464(3) 0.4224(3) 0.0252(17) Uani 1 1 d .
C36 C -0.0101(5) 0.5986(4) 0.4367(3) 0.0265(18) Uani 1 1 d .
C37 C -0.0463(6) 0.6507(4) 0.2910(4) 0.0320(19) Uani 1 1 d .
H37A H -0.0050 0.6701 0.2837 0.038 Uiso 1 1 calc R
C38 C -0.1041(7) 0.6740(4) 0.3131(4) 0.040(2) Uani 1 1 d .
H38A H -0.1003 0.7082 0.3204 0.048 Uiso 1 1 calc R
C39 C -0.1652(6) 0.6464(4) 0.3236(4) 0.037(2) Uani 1 1 d .
H39A H -0.2028 0.6613 0.3388 0.044 Uiso 1 1 calc R
C40 C -0.1708(5) 0.5948(4) 0.3111(3) 0.0294(19) Uani 1 1 d .
C41 C -0.2348(6) 0.5636(5) 0.3198(4) 0.043(3) Uani 1 1 d .
H41A H -0.2738 0.5772 0.3348 0.052 Uiso 1 1 calc R
C42 C -0.2389(6) 0.5138(5) 0.3060(4) 0.043(3) Uani 1 1 d .
H42A H -0.2813 0.4943 0.3119 0.051 Uiso 1 1 calc R
C43 C -0.1821(6) 0.4910(4) 0.2836(3) 0.037(2) Uani 1 1 d .
C44 C -0.1852(8) 0.4412(4) 0.2679(4) 0.053(3) Uani 1 1 d .
H44A H -0.2271 0.4207 0.2726 0.063 Uiso 1 1 calc R
C45 C -0.1289(9) 0.4218(4) 0.2460(5) 0.054(3) Uani 1 1 d .
H45A H -0.1315 0.3884 0.2352 0.065 Uiso 1 1 calc R
C46 C -0.0665(7) 0.4539(4) 0.2401(4) 0.042(2) Uani 1 1 d .
H46A H -0.0271 0.4405 0.2254 0.051 Uiso 1 1 calc R
C47 C -0.1171(6) 0.5214(4) 0.2743(3) 0.0302(19) Uani 1 1 d .
C48 C -0.1112(5) 0.5743(3) 0.2892(3) 0.0241(17) Uani 1 1 d .
C49 C 0.2451(5) 0.6134(3) 0.3630(3) 0.0182(15) Uani 1 1 d .
C50 C 0.2798(6) 0.5967(3) 0.4081(4) 0.0298(19) Uani 1 1 d .
C51 C 0.3300(6) 0.5786(5) 0.4636(3) 0.045(3) Uani 1 1 d .
C52 C 0.3782(9) 0.6229(6) 0.4957(5) 0.068(4) Uani 1 1 d .
H52A H 0.4166 0.6355 0.4779 0.102 Uiso 1 1 calc R
H52B H 0.4089 0.6124 0.5322 0.102 Uiso 1 1 calc R
H52C H 0.3395 0.6490 0.4973 0.102 Uiso 1 1 calc R
C53 C 0.2666(9) 0.5564(7) 0.4911(5) 0.084(6) Uani 1 1 d .
H53A H 0.2296 0.5824 0.4953 0.125 Uiso 1 1 calc R
H53B H 0.2970 0.5430 0.5264 0.125 Uiso 1 1 calc R
H53C H 0.2345 0.5302 0.4685 0.125 Uiso 1 1 calc R
C54 C 0.3896(8) 0.5358(5) 0.4567(5) 0.059(3) Uani 1 1 d .
H54A H 0.4286 0.5491 0.4398 0.088 Uiso 1 1 calc R
H54B H 0.3571 0.5098 0.4341 0.088 Uiso 1 1 calc R
H54C H 0.4198 0.5224 0.4920 0.088 Uiso 1 1 calc R
C55 C 0.3713(6) 0.5488(3) 0.2790(4) 0.0298(19) Uani 1 1 d .
C56 C 0.4245(6) 0.5174(3) 0.3008(3) 0.0263(18) Uani 1 1 d .
C57 C 0.4937(6) 0.4836(4) 0.3274(4) 0.039(2) Uani 1 1 d .
C58 C 0.4655(8) 0.4456(4) 0.3630(5) 0.053(3) Uani 1 1 d .
H58A H 0.4203 0.4257 0.3403 0.080 Uiso 1 1 calc R
H58B H 0.4470 0.4632 0.3897 0.080 Uiso 1 1 calc R
H58C H 0.5117 0.4241 0.3813 0.080 Uiso 1 1 calc R
C59 C 0.5663(7) 0.5146(4) 0.3656(5) 0.051(3) Uani 1 1 d .
H59A H 0.5477 0.5305 0.3932 0.077 Uiso 1 1 calc R
H59B H 0.5836 0.5396 0.3445 0.077 Uiso 1 1 calc R
H59C H 0.6126 0.4929 0.3827 0.077 Uiso 1 1 calc R
C60 C 0.5237(8) 0.4575(4) 0.2834(5) 0.056(3) Uani 1 1 d .
H60A H 0.4785 0.4382 0.2597 0.084 Uiso 1 1 calc R
H60B H 0.5699 0.4357 0.3007 0.084 Uiso 1 1 calc R
H60C H 0.5413 0.4824 0.2622 0.084 Uiso 1 1 calc R
C61 C 0.3574(5) 0.7158(3) 0.2949(3) 0.0228(17) Uani 1 1 d .
C62 C 0.3652(5) 0.7462(3) 0.3325(3) 0.0280(18) Uani 1 1 d .
C63 C 0.3866(7) 0.7770(4) 0.3829(5) 0.050(3) Uani 1 1 d .
C64 C 0.3353(14) 0.7576(9) 0.4198(6) 0.113(8) Uani 1 1 d .
H64A H 0.2764 0.7609 0.4006 0.170 Uiso 1 1 calc R
H64B H 0.3494 0.7768 0.4530 0.170 Uiso 1 1 calc R
H64C H 0.3484 0.7229 0.4285 0.170 Uiso 1 1 calc R
C65 C 0.3697(11) 0.8309(6) 0.3686(8) 0.101(7) Uani 1 1 d .
H65A H 0.4026 0.8415 0.3461 0.151 Uiso 1 1 calc R
H65B H 0.3844 0.8505 0.4016 0.151 Uiso 1 1 calc R
H65C H 0.3112 0.8353 0.3490 0.151 Uiso 1 1 calc R
C66 C 0.4811(10) 0.7732(6) 0.4101(6) 0.084(5) Uani 1 1 d .
H66A H 0.5094 0.7857 0.3856 0.126 Uiso 1 1 calc R
H66B H 0.4963 0.7388 0.4187 0.126 Uiso 1 1 calc R
H66C H 0.4970 0.7927 0.4432 0.126 Uiso 1 1 calc R
C67 C 0.1224(6) 0.6979(3) 0.2221(3) 0.0273(18) Uani 1 1 d .
C68 C 0.0725(5) 0.7257(3) 0.1919(3) 0.0267(18) Uani 1 1 d .
C69 C 0.0061(6) 0.7557(4) 0.1543(4) 0.033(2) Uani 1 1 d .
C70 C -0.0785(7) 0.7391(5) 0.1598(4) 0.047(3) Uani 1 1 d .
H70A H -0.0882 0.7045 0.1496 0.071 Uiso 1 1 calc R
H70B H -0.1226 0.7592 0.1363 0.071 Uiso 1 1 calc R
H70C H -0.0777 0.7432 0.1971 0.071 Uiso 1 1 calc R
C71 C 0.0207(7) 0.8114(4) 0.1704(5) 0.056(3) Uani 1 1 d .
H71A H 0.0736 0.8220 0.1672 0.084 Uiso 1 1 calc R
H71B H 0.0211 0.8157 0.2076 0.084 Uiso 1 1 calc R
H71C H -0.0235 0.8312 0.1466 0.084 Uiso 1 1 calc R
C72 C 0.0070(9) 0.7488(5) 0.0956(4) 0.062(3) Uani 1 1 d .
H72A H -0.0022 0.7141 0.0855 0.093 Uiso 1 1 calc R
H72B H 0.0603 0.7591 0.0930 0.093 Uiso 1 1 calc R
H72C H -0.0367 0.7687 0.0714 0.093 Uiso 1 1 calc R
C73 C 0.2455(5) 0.6340(3) 0.1368(3) 0.0228(17) Uani 1 1 d .
C74 C 0.2181(5) 0.6427(3) 0.0875(4) 0.0251(18) Uani 1 1 d .
C75 C 0.1818(6) 0.6524(4) 0.0289(3) 0.034(2) Uani 1 1 d .
C76 C 0.0864(7) 0.6454(5) 0.0109(4) 0.048(3) Uani 1 1 d .
H76A H 0.0626 0.6681 0.0310 0.072 Uiso 1 1 calc R
H76B H 0.0736 0.6115 0.0181 0.072 Uiso 1 1 calc R
H76C H 0.0634 0.6522 -0.0276 0.072 Uiso 1 1 calc R
C77 C 0.2008(9) 0.7059(5) 0.0167(4) 0.063(4) Uani 1 1 d .
H77A H 0.1775 0.7286 0.0370 0.094 Uiso 1 1 calc R
H77B H 0.1766 0.7124 -0.0218 0.094 Uiso 1 1 calc R
H77C H 0.2605 0.7106 0.0271 0.094 Uiso 1 1 calc R
C78 C 0.2190(9) 0.6161(6) -0.0041(4) 0.069(4) Uani 1 1 d .
H78A H 0.2787 0.6203 0.0068 0.103 Uiso 1 1 calc R
H78B H 0.1953 0.6232 -0.0425 0.103 Uiso 1 1 calc R
H78C H 0.2060 0.5822 0.0030 0.103 Uiso 1 1 calc R
C79 C 0.1323(5) 0.5298(3) 0.2076(3) 0.0227(17) Uani 1 1 d .
C80 C 0.1218(5) 0.5017(3) 0.1689(3) 0.0247(17) Uani 1 1 d .
C81 C 0.0939(7) 0.4724(4) 0.1166(4) 0.039(2) Uani 1 1 d .
C82 C -0.0010(9) 0.4731(5) 0.0941(6) 0.064(4) Uani 1 1 d .
H82A H -0.0240 0.4571 0.1197 0.096 Uiso 1 1 calc R
H82B H -0.0190 0.4554 0.0599 0.096 Uiso 1 1 calc R
H82C H -0.0203 0.5072 0.0886 0.096 Uiso 1 1 calc R
C83 C 0.1330(11) 0.4974(6) 0.0761(5) 0.070(4) Uani 1 1 d .
H83A H 0.1135 0.5314 0.0696 0.105 Uiso 1 1 calc R
H83B H 0.1166 0.4792 0.0422 0.105 Uiso 1 1 calc R
H83C H 0.1930 0.4972 0.0914 0.105 Uiso 1 1 calc R
C84 C 0.1245(7) 0.4181(4) 0.1272(5) 0.048(3) Uani 1 1 d .
H84A H 0.0997 0.4027 0.1521 0.072 Uiso 1 1 calc R
H84B H 0.1845 0.4178 0.1429 0.072 Uiso 1 1 calc R
H84C H 0.1086 0.3999 0.0933 0.072 Uiso 1 1 calc R
C85 C 0.2490(6) 0.8051(4) 0.1629(4) 0.039(2) Uani 1 1 d .
C86 C 0.2455(7) 0.8449(4) 0.1181(5) 0.045(3) Uani 1 1 d .
C87 C 0.1026(6) 0.7783(3) 0.3325(3) 0.0307(19) Uani 1 1 d .
C88 C 0.0297(7) 0.8067(4) 0.3430(4) 0.042(2) Uani 1 1 d .
C89 C -0.0588(7) 0.6052(4) 0.1111(4) 0.036(2) Uani 1 1 d .
C90 C -0.1309(7) 0.6140(5) 0.0586(4) 0.047(3) Uani 1 1 d .
C91 C 0.3669(7) 0.4752(4) 0.1501(4) 0.045(2) Uani 1 1 d .
C92 C 0.4177(14) 0.4462(5) 0.1189(7) 0.089(6) Uani 1 1 d .
C93 C 0.2324(5) 0.4357(4) 0.3296(4) 0.033(2) Uani 1 1 d .
C94 C 0.2251(8) 0.3940(4) 0.3688(5) 0.049(3) Uani 1 1 d .
C95 C 0.5437(6) 0.6410(3) 0.3954(4) 0.034(2) Uani 1 1 d .
C96 C 0.6108(7) 0.6320(5) 0.4499(4) 0.049(3) Uani 1 1 d .
C97 C 0.7632(10) 0.4892(6) 0.1050(7) 0.078(4) Uani 1 1 d .
H97A H 0.8119 0.4674 0.1143 0.093 Uiso 1 1 calc R
H97B H 0.7550 0.5027 0.0687 0.093 Uiso 1 1 calc R
C98 C 0.6892(11) 0.4605(6) 0.1055(8) 0.089(5) Uani 1 1 d .
H98A H 0.6805 0.4335 0.0796 0.133 Uiso 1 1 calc R
H98B H 0.6409 0.4820 0.0956 0.133 Uiso 1 1 calc R
H98C H 0.6976 0.4471 0.1415 0.133 Uiso 1 1 calc R
C99 C 0.7260(10) 0.7579(6) 0.4070(6) 0.075(4) Uani 1 1 d .
H99A H 0.7362 0.7469 0.4445 0.090 Uiso 1 1 calc R
H99B H 0.6752 0.7779 0.3963 0.090 Uiso 1 1 calc R
C100 C 0.7970(13) 0.7880(7) 0.4031(8) 0.100(6) Uani 1 1 d .
H10B H 0.8039 0.8167 0.4267 0.151 Uiso 1 1 calc R
H10C H 0.7863 0.7990 0.3659 0.151 Uiso 1 1 calc R
H10D H 0.8471 0.7681 0.4140 0.151 Uiso 1 1 calc R
F1 F -0.0364(5) 0.8053(5) 0.2995(3) 0.097(4) Uani 1 1 d .
F2 F 0.0079(5) 0.7875(3) 0.3845(3) 0.0604(18) Uani 1 1 d .
F3 F 0.0493(6) 0.8543(3) 0.3576(4) 0.086(3) Uani 1 1 d .
F4 F 0.1634(9) 0.8543(6) 0.0908(5) 0.143(6) Uani 1 1 d .
F5 F 0.2724(13) 0.8859(5) 0.1322(4) 0.189(10) Uani 1 1 d .
F6 F 0.2668(10) 0.8283(4) 0.0777(4) 0.131(6) Uani 1 1 d .
F7 F -0.1689(8) 0.5734(5) 0.0359(4) 0.128(5) Uani 1 1 d .
F8 F -0.1868(10) 0.6399(8) 0.0662(6) 0.233(13) Uani 1 1 d .
F9 F -0.1094(8) 0.6327(8) 0.0189(5) 0.193(10) Uani 1 1 d .
F10 F 0.4123(11) 0.3998(6) 0.1181(6) 0.149(5) Uiso 1 1 d .
F11 F 0.3823(11) 0.4581(6) 0.0642(6) 0.150(5) Uiso 1 1 d .
F12 F 0.4877(10) 0.4619(6) 0.1246(9) 0.199(10) Uani 1 1 d .
F13 F 0.5893(7) 0.6016(6) 0.4836(4) 0.136(6) Uani 1 1 d .
F14 F 0.6761(6) 0.6094(5) 0.4425(4) 0.109(4) Uani 1 1 d .
F15 F 0.6404(8) 0.6736(4) 0.4753(4) 0.115(5) Uani 1 1 d .
F16 F 0.2930(15) 0.3923(8) 0.4098(7) 0.246(14) Uani 1 1 d .
F17 F 0.1746(12) 0.3966(5) 0.3930(8) 0.199(10) Uani 1 1 d .
F18 F 0.2303(14) 0.3500(4) 0.3539(6) 0.174(8) Uani 1 1 d .
N1 N 0.5462(5) 0.6474(3) 0.2288(3) 0.0296(16) Uani 1 1 d .
N2 N 0.5545(5) 0.7476(3) 0.2572(3) 0.0370(18) Uani 1 1 d .
N3 N 0.4506(5) 0.7239(3) 0.1166(4) 0.043(2) Uani 1 1 d .
N4 N 0.4584(6) 0.6275(4) 0.0820(3) 0.044(2) Uani 1 1 d .
N5 N -0.0491(5) 0.6026(3) 0.2803(3) 0.0291(16) Uani 1 1 d .
N6 N -0.0593(5) 0.5018(3) 0.2538(3) 0.0331(17) Uani 1 1 d .
N7 N 0.0457(5) 0.6282(3) 0.4247(3) 0.0283(16) Uani 1 1 d .
N8 N 0.0430(5) 0.5287(3) 0.3960(3) 0.0293(16) Uani 1 1 d .
O1 O 0.4716(4) 0.6275(3) 0.3941(2) 0.0366(15) Uani 1 1 d .
O2 O 0.5655(4) 0.6601(3) 0.3591(3) 0.0413(16) Uani 1 1 d .
O3 O 0.1104(4) 0.7337(2) 0.3456(3) 0.0370(15) Uani 1 1 d .
O4 O 0.1439(4) 0.8059(2) 0.3095(3) 0.0377(15) Uani 1 1 d .
O5 O 0.2393(5) 0.8233(3) 0.2052(3) 0.0439(17) Uani 1 1 d .
O6 O 0.2637(6) 0.7627(3) 0.1524(3) 0.050(2) Uani 1 1 d .
O7 O -0.0780(4) 0.5859(3) 0.1496(3) 0.0426(17) Uani 1 1 d .
O8 O 0.0107(5) 0.6178(3) 0.1091(3) 0.0432(17) Uani 1 1 d .
O9 O 0.3360(5) 0.4464(3) 0.1774(3) 0.0431(17) Uani 1 1 d .
O10 O 0.3677(5) 0.5208(3) 0.1466(3) 0.0477(18) Uani 1 1 d .
O11 O 0.2158(5) 0.4780(2) 0.3435(3) 0.0364(15) Uani 1 1 d .
O12 O 0.2529(5) 0.4222(3) 0.2901(3) 0.0414(16) Uani 1 1 d .
O13 O 0.7163(6) 0.7158(4) 0.3722(5) 0.082(3) Uani 1 1 d .
H13B H 0.6722 0.7015 0.3702 0.123 Uiso 1 1 calc R
O14 O 0.7763(6) 0.5279(4) 0.1426(4) 0.067(2) Uani 1 1 d .
H14B H 0.8188 0.5434 0.1432 0.100 Uiso 1 1 calc R

loop_
_atom_site_aniso_label
_atom_site_aniso_U_11
_atom_site_aniso_U_22
_atom_site_aniso_U_33
_atom_site_aniso_U_23
_atom_site_aniso_U_13
_atom_site_aniso_U_12
Ag1 0.0338(4) 0.0196(3) 0.0220(3) -0.0018(2) 0.0143(3) 0.0019(2)
Ag2 0.0332(3) 0.0207(3) 0.0222(3) 0.0052(2) 0.0151(3) 0.0041(2)
Ag3 0.0367(4) 0.0233(3) 0.0210(3) -0.0039(2) 0.0122(3) 0.0005(2)
Ag4 0.0302(3) 0.0241(3) 0.0214(3) 0.0069(2) 0.0141(3) 0.0035(2)
Ag5 0.0363(4) 0.0236(3) 0.0336(4) 0.0003(2) 0.0221(3) 0.0063(2)
Ag6 0.0402(4) 0.0236(3) 0.0326(4) 0.0005(2) 0.0236(3) 0.0046(2)
Ag7 0.0308(4) 0.0283(3) 0.0385(4) 0.0002(2) 0.0238(3) -0.0001(2)
Ag8 0.0391(4) 0.0429(4) 0.0399(4) 0.0031(3) 0.0254(3) -0.0070(3)
Ag9 0.0348(4) 0.0552(5) 0.0369(4) 0.0105(3) 0.0248(3) -0.0020(3)
Ag10 0.0281(3) 0.0237(3) 0.0256(3) 0.0009(2) 0.0131(3) -0.0007(2)
Ag11 0.0319(4) 0.0237(3) 0.0274(3) 0.0021(2) 0.0138(3) -0.0001(2)
Ag12 0.0313(4) 0.0314(4) 0.0303(3) -0.0018(2) 0.0197(3) -0.0002(2)
C1 0.051(7) 0.026(6) 0.116(12) 0.017(6) -0.010(7) 0.006(5)
C2 0.052(8) 0.047(8) 0.165(18) 0.040(10) -0.006(11) -0.014(7)
C3 0.079(12) 0.071(11) 0.125(15) 0.079(11) -0.029(11) -0.032(9)
C4 0.023(5) 0.133(15) 0.073(9) 0.076(10) 0.001(5) -0.008(7)
C7 0.032(6) 0.19(2) 0.031(6) 0.026(9) 0.022(5) 0.019(9)
C8 0.064(10) 0.24(3) 0.035(7) -0.021(12) 0.020(7) 0.024(15)
C9 0.087(12) 0.157(19) 0.057(9) -0.059(11) 0.005(9) 0.038(12)
C10 0.096(11) 0.060(8) 0.057(7) -0.018(6) 0.025(7) 0.022(7)
C11 0.031(5) 0.090(9) 0.026(5) 0.016(5) 0.013(4) 0.006(5)
C12 0.033(5) 0.078(9) 0.052(6) 0.046(6) 0.008(5) 0.001(5)
C13 0.073(8) 0.033(6) 0.066(7) 0.006(5) 0.041(6) -0.002(5)
C14 0.082(9) 0.029(6) 0.069(8) 0.004(5) 0.031(7) -0.008(6)
C15 0.055(7) 0.048(7) 0.073(8) 0.013(6) 0.032(6) -0.014(5)
C16 0.041(5) 0.040(5) 0.038(5) 0.003(4) 0.019(4) -0.009(4)
C17 0.039(6) 0.078(9) 0.057(7) 0.024(6) 0.026(5) -0.009(6)
C18 0.027(5) 0.075(8) 0.033(5) 0.018(5) 0.015(4) 0.009(5)
C19 0.031(5) 0.046(6) 0.022(4) 0.012(4) 0.010(4) 0.014(4)
C20 0.046(6) 0.080(8) 0.026(5) -0.004(5) 0.016(4) 0.032(6)
C21 0.047(6) 0.041(5) 0.027(5) -0.011(4) 0.003(4) 0.013(5)
C22 0.038(5) 0.035(5) 0.038(5) 0.001(4) 0.014(4) 0.010(4)
C23 0.022(4) 0.039(5) 0.025(4) 0.007(4) 0.009(3) -0.002(4)
C24 0.041(5) 0.034(5) 0.036(5) 0.007(4) 0.021(4) 0.006(4)
C25 0.068(7) 0.043(6) 0.028(5) 0.002(4) 0.026(5) -0.017(5)
C26 0.086(9) 0.039(6) 0.032(5) -0.013(4) 0.024(5) -0.002(6)
C27 0.064(7) 0.054(6) 0.027(5) -0.014(4) 0.022(5) 0.006(5)
C28 0.040(5) 0.053(6) 0.019(4) 0.000(4) 0.012(4) -0.002(4)
C29 0.032(6) 0.135(14) 0.026(5) -0.013(6) 0.017(4) -0.002(7)
C30 0.036(6) 0.087(10) 0.044(6) 0.001(6) 0.022(5) -0.017(6)
C31 0.047(6) 0.044(6) 0.026(4) 0.008(4) 0.015(4) -0.014(4)
C32 0.049(6) 0.039(6) 0.049(6) 0.009(5) 0.014(5) -0.010(5)
C33 0.057(7) 0.030(5) 0.045(6) 0.009(4) 0.003(5) 0.002(5)
C34 0.053(6) 0.036(6) 0.033(5) 0.004(4) 0.017(4) 0.003(4)
C35 0.024(4) 0.037(5) 0.018(4) 0.005(3) 0.011(3) -0.004(3)
C36 0.023(4) 0.042(5) 0.017(4) 0.003(3) 0.009(3) 0.005(4)
C37 0.038(5) 0.029(5) 0.034(5) 0.004(4) 0.019(4) 0.005(4)
C38 0.042(6) 0.039(5) 0.034(5) -0.004(4) 0.005(4) 0.014(4)
C39 0.033(5) 0.054(6) 0.027(4) -0.008(4) 0.016(4) 0.004(4)
C40 0.028(4) 0.051(5) 0.010(4) 0.003(4) 0.007(3) 0.010(4)
C41 0.030(5) 0.079(8) 0.025(4) 0.011(5) 0.015(4) 0.002(5)
C42 0.028(5) 0.065(7) 0.038(5) 0.013(5) 0.014(4) -0.013(5)
C43 0.043(5) 0.042(5) 0.023(4) 0.007(4) 0.006(4) -0.021(4)
C44 0.069(7) 0.047(6) 0.039(5) 0.013(5) 0.013(5) -0.019(6)
C45 0.084(9) 0.030(5) 0.049(6) -0.002(4) 0.021(6) -0.007(5)
C46 0.059(6) 0.029(5) 0.041(5) -0.001(4) 0.018(5) 0.001(5)
C47 0.037(5) 0.036(5) 0.023(4) 0.006(3) 0.017(4) -0.002(4)
C48 0.024(4) 0.029(4) 0.020(4) 0.001(3) 0.009(3) 0.000(3)
C49 0.026(4) 0.018(4) 0.012(4) 0.000(3) 0.008(3) 0.000(3)
C50 0.033(5) 0.029(5) 0.036(5) 0.007(4) 0.023(4) -0.002(4)
C51 0.036(5) 0.082(8) 0.014(4) 0.011(5) 0.006(4) 0.004(5)
C52 0.063(8) 0.094(11) 0.035(6) -0.008(6) 0.000(5) 0.007(7)
C53 0.057(8) 0.159(16) 0.031(6) 0.053(8) 0.008(5) -0.006(9)
C54 0.060(7) 0.050(7) 0.063(7) 0.028(6) 0.015(6) 0.002(6)
C55 0.040(5) 0.016(4) 0.033(5) 0.005(3) 0.012(4) 0.005(4)
C56 0.038(5) 0.018(4) 0.022(4) 0.003(3) 0.008(3) -0.003(4)
C57 0.041(5) 0.031(5) 0.046(5) 0.010(4) 0.014(4) 0.009(4)
C58 0.062(7) 0.020(5) 0.066(7) 0.025(5) 0.003(6) 0.001(4)
C59 0.047(6) 0.041(6) 0.049(6) -0.003(5) -0.009(5) 0.013(5)
C60 0.056(7) 0.049(6) 0.054(6) -0.010(5) 0.004(5) 0.016(5)
C61 0.024(4) 0.023(4) 0.020(4) -0.007(3) 0.006(3) -0.004(3)
C62 0.028(4) 0.030(5) 0.025(4) -0.004(4) 0.007(3) 0.008(3)
C63 0.045(6) 0.051(6) 0.047(6) -0.034(5) 0.007(5) 0.005(5)
C64 0.145(18) 0.16(2) 0.055(9) -0.047(11) 0.057(11) -0.032(15)
C65 0.091(12) 0.063(9) 0.116(14) -0.059(10) -0.013(10) 0.000(8)
C66 0.075(10) 0.084(11) 0.078(9) -0.048(8) 0.002(8) 0.015(8)
C67 0.039(5) 0.013(4) 0.029(4) 0.007(3) 0.010(4) 0.006(3)
C68 0.033(5) 0.030(5) 0.023(4) -0.006(3) 0.016(4) -0.006(4)
C69 0.035(5) 0.041(5) 0.030(5) 0.015(4) 0.020(4) 0.011(4)
C70 0.042(6) 0.056(7) 0.050(6) 0.013(5) 0.024(5) 0.007(5)
C71 0.050(6) 0.049(7) 0.080(8) 0.036(6) 0.037(6) 0.033(5)
C72 0.081(9) 0.075(9) 0.042(6) 0.021(6) 0.036(6) 0.024(7)
C73 0.036(4) 0.026(4) 0.006(4) -0.001(3) 0.007(3) 0.012(3)
C74 0.031(4) 0.019(4) 0.035(5) 0.003(3) 0.025(4) 0.001(3)
C75 0.048(5) 0.046(5) 0.014(4) 0.000(4) 0.019(4) 0.010(4)
C76 0.050(6) 0.073(8) 0.019(4) 0.001(5) 0.007(4) 0.000(5)
C77 0.073(8) 0.075(8) 0.032(5) 0.035(6) 0.003(5) -0.011(7)
C78 0.088(9) 0.095(10) 0.036(6) -0.009(6) 0.037(6) 0.034(8)
C79 0.032(4) 0.021(4) 0.016(4) -0.003(3) 0.010(3) -0.003(3)
C80 0.022(4) 0.029(4) 0.016(4) -0.008(4) -0.003(3) -0.001(3)
C81 0.063(6) 0.033(5) 0.029(5) -0.014(4) 0.027(5) -0.008(5)
C82 0.070(8) 0.044(7) 0.071(8) -0.035(6) 0.013(7) 0.001(6)
C83 0.114(12) 0.067(9) 0.044(6) -0.018(6) 0.046(7) -0.022(8)
C84 0.043(6) 0.042(6) 0.051(6) -0.029(5) 0.003(5) -0.012(5)
C85 0.044(5) 0.040(6) 0.044(5) 0.012(4) 0.032(5) 0.008(4)
C86 0.061(7) 0.030(5) 0.056(6) 0.014(5) 0.037(6) 0.012(5)
C87 0.045(5) 0.026(5) 0.028(4) -0.005(3) 0.022(4) -0.004(4)
C88 0.053(6) 0.036(5) 0.051(6) -0.004(4) 0.035(5) 0.004(4)
C89 0.048(6) 0.028(5) 0.036(5) -0.005(4) 0.020(4) -0.001(4)
C90 0.047(6) 0.063(7) 0.025(5) -0.005(5) 0.002(4) 0.005(5)
C91 0.064(7) 0.042(6) 0.035(5) -0.005(4) 0.026(5) -0.004(5)
C92 0.181(19) 0.033(6) 0.101(11) -0.001(6) 0.114(13) 0.000(8)
C93 0.025(4) 0.037(5) 0.042(5) 0.008(4) 0.014(4) 0.000(4)
C94 0.068(7) 0.037(6) 0.059(7) 0.025(5) 0.047(6) 0.030(5)
C95 0.041(5) 0.019(4) 0.043(5) -0.002(4) 0.018(4) 0.004(4)
C96 0.046(6) 0.059(7) 0.037(5) 0.000(5) 0.008(5) 0.000(5)
C97 0.069(9) 0.080(10) 0.098(11) -0.025(9) 0.047(8) -0.007(8)
C98 0.086(11) 0.069(10) 0.115(13) -0.013(9) 0.038(10) -0.012(8)
C99 0.071(9) 0.077(10) 0.077(9) -0.023(8) 0.021(7) 0.005(8)
C100 0.107(14) 0.071(11) 0.113(13) 0.002(10) 0.019(11) -0.037(10)
F1 0.058(5) 0.174(11) 0.059(4) -0.020(5) 0.020(4) 0.044(6)
F2 0.079(5) 0.069(5) 0.054(4) -0.009(3) 0.051(4) -0.006(4)
F3 0.109(7) 0.042(4) 0.148(8) -0.011(4) 0.100(6) 0.008(4)
F4 0.142(11) 0.157(12) 0.141(10) 0.111(10) 0.061(9) 0.057(10)
F5 0.36(2) 0.111(10) 0.068(6) 0.031(6) 0.027(9) -0.137(13)
F6 0.243(15) 0.092(7) 0.113(7) 0.067(6) 0.135(10) 0.073(9)
F7 0.133(10) 0.130(10) 0.070(6) -0.001(6) -0.043(6) -0.026(8)
F8 0.161(13) 0.33(2) 0.120(10) -0.115(13) -0.078(10) 0.181(16)
F9 0.098(8) 0.34(2) 0.087(7) 0.123(12) -0.041(7) -0.079(12)
F12 0.162(13) 0.151(14) 0.38(3) -0.092(15) 0.226(18) -0.029(11)
F13 0.090(7) 0.212(14) 0.071(6) 0.084(8) -0.026(5) -0.051(8)
F14 0.071(6) 0.148(10) 0.093(6) -0.020(7) 0.004(5) 0.045(6)
F15 0.152(10) 0.071(5) 0.064(5) -0.027(4) -0.050(6) 0.012(6)
F16 0.27(2) 0.24(2) 0.138(12) 0.143(14) -0.071(14) -0.105(18)
F17 0.31(2) 0.105(9) 0.31(2) 0.149(12) 0.279(19) 0.124(12)
F18 0.38(3) 0.054(6) 0.182(13) 0.042(7) 0.221(17) 0.030(10)
N1 0.032(4) 0.028(4) 0.034(4) 0.005(3) 0.017(3) 0.010(3)
N2 0.050(5) 0.029(4) 0.042(4) 0.004(3) 0.027(4) -0.004(4)
N3 0.033(4) 0.042(5) 0.051(5) 0.021(4) 0.007(4) -0.003(4)
N4 0.047(5) 0.057(6) 0.028(4) 0.007(4) 0.013(4) 0.008(4)
N5 0.042(4) 0.025(4) 0.024(3) 0.000(3) 0.015(3) 0.001(3)
N6 0.044(4) 0.034(4) 0.026(4) -0.003(3) 0.017(3) -0.007(3)
N7 0.038(4) 0.030(4) 0.020(3) 0.004(3) 0.015(3) -0.001(3)
N8 0.030(4) 0.035(4) 0.023(3) 0.007(3) 0.008(3) 0.000(3)
O1 0.030(3) 0.053(4) 0.022(3) 0.006(3) 0.001(2) -0.007(3)
O2 0.033(3) 0.059(5) 0.032(3) 0.009(3) 0.010(3) -0.002(3)
O3 0.054(4) 0.025(3) 0.041(4) 0.002(3) 0.027(3) 0.004(3)
O4 0.048(4) 0.026(3) 0.050(4) -0.005(3) 0.030(3) 0.001(3)
O5 0.063(5) 0.035(4) 0.041(4) 0.011(3) 0.027(3) 0.008(3)
O6 0.094(6) 0.025(4) 0.046(4) 0.016(3) 0.046(4) 0.026(4)
O7 0.036(4) 0.063(5) 0.029(3) -0.003(3) 0.011(3) -0.005(3)
O8 0.042(4) 0.058(4) 0.021(3) 0.010(3) -0.003(3) -0.005(3)
O9 0.048(4) 0.050(4) 0.037(3) -0.015(3) 0.020(3) -0.002(3)
O10 0.074(5) 0.040(4) 0.047(4) -0.002(3) 0.045(4) 0.003(4)
O11 0.065(4) 0.016(3) 0.038(3) 0.007(2) 0.030(3) 0.009(3)
O12 0.064(5) 0.030(4) 0.045(4) 0.005(3) 0.038(4) 0.004(3)
O13 0.066(6) 0.083(7) 0.118(8) -0.045(6) 0.058(6) -0.019(5)
O14 0.066(5) 0.068(6) 0.085(6) -0.023(5) 0.051(5) -0.010(4)

loop_
_atom_type_symbol
_atom_type_description
_atom_type_scat_dispersion_real
_atom_type_scat_dispersion_imag
_atom_type_scat_source
C C 0.0181 0.0091 'International Tables Vol C Tables 4.2.6.8 and 6.1.1.4'
H H 0.0000 0.0000 'International Tables Vol C Tables 4.2.6.8 and 6.1.1.4'
N N 0.0311 0.0180 'International Tables Vol C Tables 4.2.6.8 and 6.1.1.4'
O O 0.0492 0.0322 'International Tables Vol C Tables 4.2.6.8 and 6.1.1.4'
F F 0.0727 0.0534 'International Tables Vol C Tables 4.2.6.8 and 6.1.1.4'
Ag Ag 0.1306 4.2820 'International Tables Vol C Tables 4.2.6.8 and 6.1.1.4'

loop_
_geom_angle_atom_site_label_1
_geom_angle_atom_site_label_2
_geom_angle_atom_site_label_3
_geom_angle
C61 Ag1 C73 154.7(3)
C61 Ag1 O6 105.2(3)
C73 Ag1 O6 93.7(3)
C61 Ag1 Ag5 57.2(2)
C73 Ag1 Ag5 145.8(2)
O6 Ag1 Ag5 76.75(16)
C61 Ag1 Ag2 108.5(2)
C73 Ag1 Ag2 47.68(19)
O6 Ag1 Ag2 137.84(16)
Ag5 Ag1 Ag2 143.92(3)
C61 Ag1 Ag7 48.1(2)
C73 Ag1 Ag7 111.5(2)
O6 Ag1 Ag7 104.1(2)
Ag5 Ag1 Ag7 102.66(2)
Ag2 Ag1 Ag7 81.14(2)
C61 Ag1 Ag8 118.9(2)
C73 Ag1 Ag8 48.6(2)
O6 Ag1 Ag8 77.56(16)
Ag5 Ag1 Ag8 151.30(3)
Ag2 Ag1 Ag8 64.32(2)
Ag7 Ag1 Ag8 71.59(2)
C61 Ag1 Ag11 125.5(2)
C73 Ag1 Ag11 55.9(2)
O6 Ag1 Ag11 116.1(2)
Ag5 Ag1 Ag11 98.67(2)
Ag2 Ag1 Ag11 60.81(2)
Ag7 Ag1 Ag11 137.82(3)
Ag8 Ag1 Ag11 103.97(2)
C61 Ag1 Ag10 51.6(2)
C73 Ag1 Ag10 106.98(19)
O6 Ag1 Ag10 156.0(2)
Ag5 Ag1 Ag10 91.90(2)
Ag2 Ag1 Ag10 59.600(19)
Ag7 Ag1 Ag10 57.254(19)
Ag8 Ag1 Ag10 106.81(2)
Ag11 Ag1 Ag10 86.31(2)
C61 Ag1 Ag4 70.9(2)
C73 Ag1 Ag4 110.4(2)
O6 Ag1 Ag4 128.03(17)
Ag5 Ag1 Ag4 57.281(19)
Ag2 Ag1 Ag4 87.19(2)
Ag7 Ag1 Ag4 108.16(2)
Ag8 Ag1 Ag4 151.40(3)
Ag11 Ag1 Ag4 56.087(18)
Ag10 Ag1 Ag4 56.101(17)
C73 Ag2 C55 167.8(3)
C73 Ag2 Ag1 53.3(2)
C55 Ag2 Ag1 114.7(2)
C73 Ag2 Ag6 131.8(2)
C55 Ag2 Ag6 55.7(2)
Ag1 Ag2 Ag6 145.86(3)
C73 Ag2 Ag10 116.8(2)
C55 Ag2 Ag10 51.0(2)
Ag1 Ag2 Ag10 63.87(2)
Ag6 Ag2 Ag10 96.63(2)
C73 Ag2 Ag11 57.9(2)
C55 Ag2 Ag11 116.6(3)
Ag1 Ag2 Ag11 62.59(2)
Ag6 Ag2 Ag11 91.17(2)
Ag10 Ag2 Ag11 89.44(2)
C73 Ag2 Ag8 46.8(2)
C55 Ag2 Ag8 132.5(3)
Ag1 Ag2 Ag8 60.09(2)
Ag6 Ag2 Ag8 152.85(3)
Ag10 Ag2 Ag8 106.83(3)
Ag11 Ag2 Ag8 102.31(2)
C73 Ag2 Ag3 116.9(2)
C55 Ag2 Ag3 57.7(3)
Ag1 Ag2 Ag3 93.38(2)
Ag6 Ag2 Ag3 52.976(18)
Ag10 Ag2 Ag3 57.784(18)
Ag11 Ag2 Ag3 59.266(18)
Ag8 Ag2 Ag3 153.38(3)
C79 Ag3 C49 152.0(3)
C79 Ag3 O11 101.2(3)
C49 Ag3 O11 99.9(2)
C79 Ag3 Ag6 58.2(2)
C49 Ag3 Ag6 145.58(19)
O11 Ag3 Ag6 77.58(14)
C79 Ag3 Ag12 49.6(2)
C49 Ag3 Ag12 108.18(19)
O11 Ag3 Ag12 100.96(18)
Ag6 Ag3 Ag12 105.96(3)
C79 Ag3 Ag4 106.8(2)
C49 Ag3 Ag4 46.34(18)
O11 Ag3 Ag4 141.06(14)
Ag6 Ag3 Ag4 140.65(3)
Ag12 Ag3 Ag4 78.35(2)
C79 Ag3 Ag9 119.2(2)
C49 Ag3 Ag9 47.65(19)
O11 Ag3 Ag9 79.85(15)
Ag6 Ag3 Ag9 155.92(3)
Ag12 Ag3 Ag9 70.26(2)
Ag4 Ag3 Ag9 63.08(2)
C79 Ag3 Ag10 124.0(2)
C49 Ag3 Ag10 55.75(19)
O11 Ag3 Ag10 122.13(18)
Ag6 Ag3 Ag10 96.07(2)
Ag12 Ag3 Ag10 135.01(3)
Ag4 Ag3 Ag10 60.49(2)
Ag9 Ag3 Ag10 102.99(2)
C79 Ag3 Ag11 50.6(2)
C49 Ag3 Ag11 105.06(18)
O11 Ag3 Ag11 151.11(17)
Ag6 Ag3 Ag11 89.60(2)
Ag12 Ag3 Ag11 57.50(2)
Ag4 Ag3 Ag11 59.123(19)
Ag9 Ag3 Ag11 106.57(3)
Ag10 Ag3 Ag11 84.56(2)
C79 Ag3 Ag2 71.0(2)
C49 Ag3 Ag2 108.41(18)
O11 Ag3 Ag2 129.47(15)
Ag6 Ag3 Ag2 55.463(19)
Ag12 Ag3 Ag2 108.40(2)
Ag4 Ag3 Ag2 85.70(2)
Ag9 Ag3 Ag2 148.61(3)
Ag10 Ag3 Ag2 54.623(18)
Ag11 Ag3 Ag2 54.634(17)
C49 Ag4 C67 169.4(3)
C49 Ag4 Ag3 53.6(2)
C67 Ag4 Ag3 116.6(2)
C49 Ag4 Ag5 130.3(2)
C67 Ag4 Ag5 54.6(2)
Ag3 Ag4 Ag5 146.27(3)
C49 Ag4 Ag11 117.7(2)
C67 Ag4 Ag11 52.1(2)
Ag3 Ag4 Ag11 64.71(2)
Ag5 Ag4 Ag11 96.62(2)
C49 Ag4 Ag10 58.3(2)
C67 Ag4 Ag10 115.3(3)
Ag3 Ag4 Ag10 62.59(2)
Ag5 Ag4 Ag10 90.54(2)
Ag11 Ag4 Ag10 88.45(2)
C49 Ag4 Ag9 47.0(2)
C67 Ag4 Ag9 134.9(3)
Ag3 Ag4 Ag9 60.90(2)
Ag5 Ag4 Ag9 151.07(3)
Ag11 Ag4 Ag9 109.06(3)
Ag10 Ag4 Ag9 102.93(2)
C49 Ag4 Ag1 116.3(2)
C67 Ag4 Ag1 57.4(3)
Ag3 Ag4 Ag1 93.73(2)
Ag5 Ag4 Ag1 53.179(17)
Ag11 Ag4 Ag1 57.498(18)
Ag10 Ag4 Ag1 58.143(18)
Ag9 Ag4 Ag1 154.37(3)
O4 Ag5 O5 100.0(2)
O4 Ag5 C67 99.9(3)
O5 Ag5 C67 111.0(3)
O4 Ag5 C61 138.3(3)
O5 Ag5 C61 104.0(3)
C67 Ag5 C61 102.5(3)
O4 Ag5 C62 111.2(3)
O5 Ag5 C62 106.3(3)
C67 Ag5 C62 125.5(3)
C61 Ag5 C62 29.0(3)
O4 Ag5 Ag1 163.52(17)
O5 Ag5 Ag1 88.74(17)
C67 Ag5 Ag1 63.8(2)
C61 Ag5 Ag1 50.30(18)
C62 Ag5 Ag1 79.2(2)
O4 Ag5 Ag4 97.68(17)
O5 Ag5 Ag4 152.82(18)
C67 Ag5 Ag4 45.16(19)
C61 Ag5 Ag4 75.03(19)
C62 Ag5 Ag4 86.1(2)
Ag1 Ag5 Ag4 69.54(2)
O9 Ag6 O12 104.5(3)
O9 Ag6 C55 103.1(3)
O12 Ag6 C55 112.4(3)
O9 Ag6 C79 131.2(2)
O12 Ag6 C79 102.0(3)
C55 Ag6 C79 103.6(3)
O9 Ag6 C80 105.3(3)
O12 Ag6 C80 103.8(3)
C55 Ag6 C80 125.8(3)
C79 Ag6 C80 27.8(3)
O9 Ag6 Ag3 165.3(2)
O12 Ag6 Ag3 88.78(16)
C55 Ag6 Ag3 65.1(2)
C79 Ag6 Ag3 49.44(17)
C80 Ag6 Ag3 77.19(19)
O9 Ag6 Ag2 93.9(2)
O12 Ag6 Ag2 155.52(18)
C55 Ag6 Ag2 46.40(19)
C79 Ag6 Ag2 76.54(19)
C80 Ag6 Ag2 86.3(2)
Ag3 Ag6 Ag2 71.56(2)
C61 Ag7 N1 169.2(3)
C61 Ag7 N2 114.9(3)
N1 Ag7 N2 73.2(3)
C61 Ag7 O2 101.5(3)
N1 Ag7 O2 85.2(2)
N2 Ag7 O2 89.6(3)
C61 Ag7 Ag10 55.7(2)
N1 Ag7 Ag10 118.5(2)
N2 Ag7 Ag10 162.22(19)
O2 Ag7 Ag10 78.73(16)
C61 Ag7 Ag1 50.8(2)
N1 Ag7 Ag1 119.16(19)
N2 Ag7 Ag1 123.7(2)
O2 Ag7 Ag1 142.14(15)
Ag10 Ag7 Ag1 64.43(2)
C73 Ag8 N3 148.1(3)
C73 Ag8 N4 131.4(3)
N3 Ag8 N4 72.2(3)
C73 Ag8 C74 29.3(3)
N3 Ag8 C74 129.7(3)
N4 Ag8 C74 114.2(3)
C73 Ag8 Ag1 50.23(18)
N3 Ag8 Ag1 111.4(3)
N4 Ag8 Ag1 169.2(2)
C74 Ag8 Ag1 71.86(18)
C73 Ag8 Ag2 43.60(19)
N3 Ag8 Ag2 154.9(2)
N4 Ag8 Ag2 116.9(2)
C74 Ag8 Ag2 70.16(19)
Ag1 Ag8 Ag2 55.594(18)
C49 Ag9 N8 149.2(3)
C49 Ag9 N7 126.7(3)
N8 Ag9 N7 72.5(3)
C49 Ag9 C50 28.3(3)
N8 Ag9 C50 125.8(3)
N7 Ag9 C50 115.8(3)
C49 Ag9 Ag3 50.16(18)
N8 Ag9 Ag3 114.98(19)
N7 Ag9 Ag3 169.79(17)
C50 Ag9 Ag3 66.2(2)
C49 Ag9 Ag4 43.08(19)
N8 Ag9 Ag4 158.97(17)
N7 Ag9 Ag4 114.44(17)
C50 Ag9 Ag4 70.6(2)
Ag3 Ag9 Ag4 56.021(18)
C55 Ag10 O1 101.1(3)
C55 Ag10 C61 143.0(3)
O1 Ag10 C61 96.6(3)
C55 Ag10 C49 104.1(3)
O1 Ag10 C49 95.2(2)
C61 Ag10 C49 106.2(3)
C55 Ag10 Ag7 101.4(2)
O1 Ag10 Ag7 85.76(16)
C61 Ag10 Ag7 47.82(19)
C49 Ag10 Ag7 153.78(17)
C55 Ag10 Ag2 46.3(2)
O1 Ag10 Ag2 139.49(18)
C61 Ag10 Ag2 101.23(18)
C49 Ag10 Ag2 113.87(16)
Ag7 Ag10 Ag2 80.06(2)
C55 Ag10 Ag4 115.8(2)
O1 Ag10 Ag4 128.66(17)
C61 Ag10 Ag4 74.93(19)
C49 Ag10 Ag4 43.75(17)
Ag7 Ag10 Ag4 117.78(3)
Ag2 Ag10 Ag4 91.22(2)
C55 Ag10 Ag3 62.3(2)
O1 Ag10 Ag3 124.56(16)
C61 Ag10 Ag3 129.28(19)
C49 Ag10 Ag3 48.37(16)
Ag7 Ag10 Ag3 146.52(3)
Ag2 Ag10 Ag3 67.593(19)
Ag4 Ag10 Ag3 56.914(19)
C55 Ag10 Ag1 102.7(2)
O1 Ag10 Ag1 139.97(17)
C61 Ag10 Ag1 47.02(18)
C49 Ag10 Ag1 109.43(17)
Ag7 Ag10 Ag1 58.32(2)
Ag2 Ag10 Ag1 56.525(18)
Ag4 Ag10 Ag1 65.756(19)
Ag3 Ag10 Ag1 95.04(2)
O8 Ag11 C67 100.3(3)
O8 Ag11 C79 96.9(3)
C67 Ag11 C79 139.9(3)
O8 Ag11 C73 100.9(2)
C67 Ag11 C73 102.2(3)
C79 Ag11 C73 109.7(3)
O8 Ag11 Ag12 83.65(18)
C67 Ag11 Ag12 98.3(2)
C79 Ag11 Ag12 48.01(19)
C73 Ag11 Ag12 157.74(18)
O8 Ag11 Ag2 134.22(19)
C67 Ag11 Ag2 114.2(2)
C79 Ag11 Ag2 76.0(2)
C73 Ag11 Ag2 44.67(17)
Ag12 Ag11 Ag2 117.99(3)
O8 Ag11 Ag4 134.69(19)
C67 Ag11 Ag4 45.1(2)
C79 Ag11 Ag4 98.82(17)
C73 Ag11 Ag4 113.02(17)
Ag12 Ag11 Ag4 76.25(2)
Ag2 Ag11 Ag4 90.88(2)
O8 Ag11 Ag1 129.14(18)
C67 Ag11 Ag1 60.9(2)
C79 Ag11 Ag1 128.7(2)
C73 Ag11 Ag1 48.19(18)
Ag12 Ag11 Ag1 141.69(3)
Ag2 Ag11 Ag1 56.599(19)
Ag4 Ag11 Ag1 66.416(19)
O8 Ag11 Ag3 136.77(18)
C67 Ag11 Ag3 101.1(2)
C79 Ag11 Ag3 45.22(18)
C73 Ag11 Ag3 110.61(17)
Ag12 Ag11 Ag3 56.38(2)
Ag2 Ag11 Ag3 66.100(19)
Ag4 Ag11 Ag3 56.165(18)
Ag1 Ag11 Ag3 94.09(2)
C79 Ag12 N5 168.8(3)
C79 Ag12 N6 114.1(3)
N5 Ag12 N6 72.7(3)
C79 Ag12 O7 102.8(3)
N5 Ag12 O7 85.7(2)
N6 Ag12 O7 89.5(3)
C79 Ag12 Ag3 50.5(2)
N5 Ag12 Ag3 118.71(19)
N6 Ag12 Ag3 120.1(2)
O7 Ag12 Ag3 145.15(16)
C79 Ag12 Ag11 55.1(2)
N5 Ag12 Ag11 120.53(19)
N6 Ag12 Ag11 162.17(17)
O7 Ag12 Ag11 80.28(16)
Ag3 Ag12 Ag11 66.12(2)
N3 C1 C2 122.2(18)
C3 C2 C1 120.7(18)
C2 C3 C4 119.1(14)
C5 C4 C12 122.1(19)
C5 C4 C3 120.3(16)
C12 C4 C3 117.6(16)
C6 C5 C4 119.9(19)
C5 C6 C7 123.6(16)
C11 C7 C8 117.0(16)
C11 C7 C6 116.3(17)
C8 C7 C6 126.7(13)
C9 C8 C7 117.7(15)
C8 C9 C10 121.8(19)
N4 C10 C9 119.6(18)
N4 C11 C7 123.2(15)
N4 C11 C12 119.9(9)
C7 C11 C12 116.9(14)
N3 C12 C4 121.8(15)
N3 C12 C11 117.1(10)
C4 C12 C11 121.1(13)
N2 C13 C14 124.5(11)
C15 C14 C13 118.6(11)
C14 C15 C16 120.0(10)
C17 C16 C24 121.2(10)
C17 C16 C15 123.0(10)
C24 C16 C15 115.9(10)
C18 C17 C16 120.4(10)
C17 C18 C19 122.7(10)
C23 C19 C20 118.5(9)
C23 C19 C18 118.6(9)
C20 C19 C18 122.8(9)
C21 C20 C19 117.9(9)
C20 C21 C22 120.5(10)
N1 C22 C21 122.3(10)
N1 C23 C19 121.8(9)
N1 C23 C24 119.5(8)
C19 C23 C24 118.6(8)
N2 C24 C16 124.1(9)
N2 C24 C23 117.3(9)
C16 C24 C23 118.5(9)
N7 C25 C26 121.8(10)
C27 C26 C25 119.0(10)
C26 C27 C28 119.4(10)
C27 C28 C36 117.5(10)
C27 C28 C29 123.3(10)
C36 C28 C29 119.2(10)
C30 C29 C28 121.1(10)
C29 C30 C31 123.2(10)
C32 C31 C30 125.2(10)
C32 C31 C35 116.6(9)
C30 C31 C35 118.1(10)
C33 C32 C31 120.9(10)
C32 C33 C34 117.6(10)
N8 C34 C33 125.8(10)
N8 C35 C36 120.6(8)
N8 C35 C31 120.8(9)
C36 C35 C31 118.6(8)
N7 C36 C28 122.9(9)
N7 C36 C35 117.4(7)
C28 C36 C35 119.6(8)
N5 C37 C38 122.0(9)
C39 C38 C37 119.9(10)
C38 C39 C40 119.0(9)
C48 C40 C39 117.9(9)
C48 C40 C41 120.0(9)
C39 C40 C41 122.2(8)
C42 C41 C40 120.3(9)
C41 C42 C43 122.8(9)
C44 C43 C42 124.7(10)
C44 C43 C47 117.0(10)
C42 C43 C47 118.3(9)
C45 C44 C43 121.7(11)
C44 C45 C46 117.2(11)
N6 C46 C45 124.9(11)
N6 C47 C43 121.6(9)
N6 C47 C48 118.7(8)
C43 C47 C48 119.7(8)
N5 C48 C40 122.0(8)
N5 C48 C47 119.0(7)
C40 C48 C47 119.0(8)
C50 C49 Ag4 163.7(7)
C50 C49 Ag9 88.9(6)
Ag4 C49 Ag9 89.9(3)
C50 C49 Ag3 115.8(7)
Ag4 C49 Ag3 80.1(2)
Ag9 C49 Ag3 82.2(2)
C50 C49 Ag10 108.2(6)
Ag4 C49 Ag10 78.0(2)
Ag9 C49 Ag10 156.4(3)
Ag3 C49 Ag10 75.9(2)
C49 C50 C51 174.6(9)
C49 C50 Ag9 62.7(5)
C51 C50 Ag9 122.5(6)
C50 C51 C52 108.2(10)
C50 C51 C54 108.6(8)
C52 C51 C54 112.2(10)
C50 C51 C53 107.1(8)
C52 C51 C53 111.6(10)
C54 C51 C53 109.0(11)
C56 C55 Ag2 143.2(7)
C56 C55 Ag10 126.1(7)
Ag2 C55 Ag10 82.6(3)
C56 C55 Ag6 92.7(6)
Ag2 C55 Ag6 77.9(3)
Ag10 C55 Ag6 133.0(4)
C55 C56 C57 174.7(9)
C56 C57 C58 109.8(9)
C56 C57 C60 109.2(8)
C58 C57 C60 111.9(9)
C56 C57 C59 108.7(8)
C58 C57 C59 107.6(9)
C60 C57 C59 109.5(9)
C62 C61 Ag7 125.5(7)
C62 C61 Ag1 147.7(7)
Ag7 C61 Ag1 81.1(3)
C62 C61 Ag10 119.5(7)
Ag7 C61 Ag10 76.5(3)
Ag1 C61 Ag10 81.4(2)
C62 C61 Ag5 75.6(5)
Ag7 C61 Ag5 146.0(4)
Ag1 C61 Ag5 72.5(2)
Ag10 C61 Ag5 119.0(3)
C61 C62 C63 170.1(9)
C61 C62 Ag5 75.4(5)
C63 C62 Ag5 114.0(6)
C62 C63 C65 110.2(11)
C62 C63 C66 107.3(9)
C65 C63 C66 105.6(12)
C62 C63 C64 108.6(11)
C65 C63 C64 111.9(14)
C66 C63 C64 113.1(14)
C68 C67 Ag4 155.1(8)
C68 C67 Ag11 114.9(7)
Ag4 C67 Ag11 82.9(3)
C68 C67 Ag5 96.8(6)
Ag4 C67 Ag5 80.3(3)
Ag11 C67 Ag5 134.2(4)
C67 C68 C69 174.7(10)
C68 C69 C72 110.2(8)
C68 C69 C70 108.5(8)
C72 C69 C70 110.6(10)
C68 C69 C71 109.0(8)
C72 C69 C71 109.4(9)
C70 C69 C71 109.1(8)
C74 C73 Ag2 149.8(6)
C74 C73 Ag8 86.1(6)
Ag2 C73 Ag8 89.6(3)
C74 C73 Ag1 129.5(6)
Ag2 C73 Ag1 79.0(2)
Ag8 C73 Ag1 81.2(3)
C74 C73 Ag11 115.5(6)
Ag2 C73 Ag11 77.4(2)
Ag8 C73 Ag11 155.4(3)
Ag1 C73 Ag11 75.9(2)
C73 C74 C75 177.5(9)
C73 C74 Ag8 64.6(5)
C75 C74 Ag8 117.9(6)
C74 C75 C77 109.5(8)
C74 C75 C76 110.4(7)
C77 C75 C76 108.7(9)
C74 C75 C78 110.2(8)
C77 C75 C78 109.2(10)
C76 C75 C78 108.8(9)
C80 C79 Ag12 126.1(7)
C80 C79 Ag3 149.8(7)
Ag12 C79 Ag3 79.9(3)
C80 C79 Ag11 114.2(6)
Ag12 C79 Ag11 76.8(3)
Ag3 C79 Ag11 84.1(3)
C80 C79 Ag6 77.9(5)
Ag12 C79 Ag6 147.4(3)
Ag3 C79 Ag6 72.4(2)
Ag11 C79 Ag6 116.2(3)
C79 C80 C81 169.2(9)
C79 C80 Ag6 74.3(5)
C81 C80 Ag6 116.4(6)
C80 C81 C82 109.3(8)
C80 C81 C84 109.8(8)
C82 C81 C84 109.5(9)
C80 C81 C83 107.5(8)
C82 C81 C83 110.8(11)
C84 C81 C83 109.9(10)
O6 C85 O5 130.7(9)
O6 C85 C86 115.9(9)
O5 C85 C86 113.3(9)
F5 C86 F6 112.8(13)
F5 C86 F4 102.3(14)
F6 C86 F4 98.2(12)
F5 C86 C85 118.5(11)
F6 C86 C85 114.3(9)
F4 C86 C85 107.8(9)
O3 C87 O4 131.1(9)
O3 C87 C88 116.9(8)
O4 C87 C88 112.0(8)
F1 C88 F2 107.5(10)
F1 C88 F3 109.7(10)
F2 C88 F3 104.1(8)
F1 C88 C87 110.3(8)
F2 C88 C87 112.6(9)
F3 C88 C87 112.4(9)
O8 C89 O7 129.2(9)
O8 C89 C90 114.8(9)
O7 C89 C90 115.9(9)
F8 C90 F9 109.1(16)
F8 C90 F7 104.3(15)
F9 C90 F7 100.7(12)
F8 C90 C89 112.4(10)
F9 C90 C89 115.0(10)
F7 C90 C89 114.2(11)
O10 C91 O9 131.8(10)
O10 C91 C92 116.0(9)
O9 C91 C92 112.0(9)
F12 C92 F10 114(2)
F12 C92 F11 97.9(15)
F10 C92 F11 102.0(16)
F12 C92 C91 115.8(14)
F10 C92 C91 117.2(14)
F11 C92 C91 106.3(15)
O12 C93 O11 130.8(9)
O12 C93 C94 115.7(9)
O11 C93 C94 113.5(8)
F17 C94 F18 109.9(14)
F17 C94 F16 99.5(16)
F18 C94 F16 95.1(15)
F17 C94 C93 121.1(9)
F18 C94 C93 117.0(9)
F16 C94 C93 109.4(12)
O2 C95 O1 128.3(9)
O2 C95 C96 117.4(9)
O1 C95 C96 114.2(9)
F15 C96 F14 105.0(12)
F15 C96 F13 109.5(11)
F14 C96 F13 102.9(12)
F15 C96 C95 112.7(10)
F14 C96 C95 110.5(10)
F13 C96 C95 115.3(10)
O14 C97 C98 109.5(13)
O13 C99 C100 109.1(14)
C22 N1 C23 118.9(8)
C22 N1 Ag7 125.3(7)
C23 N1 Ag7 115.7(6)
C13 N2 C24 116.8(9)
C13 N2 Ag7 128.7(7)
C24 N2 Ag7 114.1(6)
C1 N3 C12 118.3(12)
C1 N3 Ag8 123.8(10)
C12 N3 Ag8 117.7(8)
C10 N4 C11 120.7(11)
C10 N4 Ag8 126.1(10)
C11 N4 Ag8 113.0(8)
C37 N5 C48 119.1(8)
C37 N5 Ag12 125.1(6)
C48 N5 Ag12 115.3(6)
C46 N6 C47 117.5(9)
C46 N6 Ag12 128.2(7)
C47 N6 Ag12 113.8(6)
C25 N7 C36 119.3(8)
C25 N7 Ag9 126.3(6)
C36 N7 Ag9 114.1(6)
C34 N8 C35 118.1(8)
C34 N8 Ag9 126.9(7)
C35 N8 Ag9 114.7(6)
C95 O1 Ag10 123.1(6)
C95 O2 Ag7 121.8(6)
C87 O4 Ag5 113.7(5)
C85 O5 Ag5 113.7(6)
C85 O6 Ag1 128.0(6)
C89 O7 Ag12 120.8(6)
C89 O8 Ag11 124.4(6)
C91 O9 Ag6 115.3(7)
C93 O11 Ag3 125.6(6)
C93 O12 Ag6 116.7(6)

loop_
_geom_bond_atom_site_label_1
_geom_bond_atom_site_label_2
_geom_bond_distance
Ag1 C61 2.263(8)
Ag1 C73 2.322(7)
Ag1 O6 2.420(6)
Ag1 Ag5 2.8059(8)
Ag1 Ag2 2.8420(8)
Ag1 Ag7 2.8858(9)
Ag1 Ag8 2.9859(9)
Ag1 Ag11 3.0221(9)
Ag1 Ag10 3.0591(8)
Ag1 Ag4 3.2840(8)
Ag2 C73 2.141(7)
Ag2 C55 2.143(8)
Ag2 Ag6 2.8934(8)
Ag2 Ag10 2.9388(8)
Ag2 Ag11 2.9721(8)
Ag2 Ag8 3.1044(8)
Ag2 Ag3 3.3321(8)
Ag3 C79 2.236(8)
Ag3 C49 2.350(7)
Ag3 O11 2.429(6)
Ag3 Ag6 2.8043(8)
Ag3 Ag12 2.8530(9)
Ag3 Ag4 2.8780(8)
Ag3 Ag9 3.0325(9)
Ag3 Ag10 3.0494(9)
Ag3 Ag11 3.1328(8)
Ag4 C49 2.114(7)
Ag4 C67 2.121(8)
Ag4 Ag5 2.9490(8)
Ag4 Ag11 2.9737(8)
Ag4 Ag10 2.9894(8)
Ag4 Ag9 3.0946(8)
Ag5 O4 2.264(6)
Ag5 O5 2.377(7)
Ag5 C67 2.438(9)
Ag5 C61 2.472(8)
Ag5 C62 2.475(8)
Ag6 O9 2.272(7)
Ag6 O12 2.337(6)
Ag6 C55 2.446(9)
Ag6 C79 2.500(8)
Ag6 C80 2.539(8)
Ag7 C61 2.174(8)
Ag7 N1 2.274(7)
Ag7 N2 2.356(8)
Ag7 O2 2.562(7)
Ag7 Ag10 2.8523(8)
Ag8 C73 2.265(9)
Ag8 N3 2.266(8)
Ag8 N4 2.380(9)
Ag8 C74 2.501(9)
Ag9 C49 2.262(8)
Ag9 N8 2.273(8)
Ag9 N7 2.374(7)
Ag9 C50 2.544(9)
Ag10 C55 2.304(9)
Ag10 O1 2.342(6)
Ag10 C61 2.423(8)
Ag10 C49 2.599(7)
Ag11 O8 2.354(6)
Ag11 C67 2.364(8)
Ag11 C79 2.435(8)
Ag11 C73 2.579(8)
Ag11 Ag12 2.8895(8)
Ag12 C79 2.206(8)
Ag12 N5 2.298(7)
Ag12 N6 2.362(8)
Ag12 O7 2.509(7)
C1 N3 1.332(17)
C1 C2 1.37(2)
C2 C3 1.34(3)
C3 C4 1.40(3)
C4 C5 1.38(2)
C4 C12 1.401(18)
C5 C6 1.25(2)
C6 C7 1.56(2)
C7 C11 1.399(16)
C7 C8 1.44(3)
C8 C9 1.38(3)
C9 C10 1.41(2)
C10 N4 1.335(17)
C11 N4 1.339(16)
C11 C12 1.45(2)
C12 N3 1.356(16)
C13 N2 1.317(15)
C13 C14 1.393(18)
C14 C15 1.356(19)
C15 C16 1.418(17)
C16 C17 1.393(17)
C16 C24 1.411(15)
C17 C18 1.344(19)
C18 C19 1.442(16)
C19 C23 1.403(13)
C19 C20 1.410(17)
C20 C21 1.354(18)
C21 C22 1.397(15)
C22 N1 1.316(13)
C23 N1 1.345(12)
C23 C24 1.481(14)
C24 N2 1.345(13)
C25 N7 1.326(13)
C25 C26 1.410(17)
C26 C27 1.376(18)
C27 C28 1.402(16)
C28 C36 1.403(13)
C28 C29 1.459(18)
C29 C30 1.28(2)
C30 C31 1.439(16)
C31 C32 1.401(16)
C31 C35 1.441(13)
C32 C33 1.364(17)
C33 C34 1.372(16)
C34 N8 1.303(13)
C35 N8 1.367(11)
C35 C36 1.439(13)
C36 N7 1.335(12)
C37 N5 1.310(13)
C37 C38 1.413(14)
C38 C39 1.355(16)
C39 C40 1.409(15)
C40 C48 1.403(12)
C40 C41 1.431(15)
C41 C42 1.371(17)
C42 C43 1.399(16)
C43 C44 1.385(16)
C43 C47 1.437(13)
C44 C45 1.345(19)
C45 C46 1.397(18)
C46 N6 1.322(13)
C47 N6 1.346(12)
C47 C48 1.458(13)
C48 N5 1.361(12)
C49 C50 1.208(13)
C50 C51 1.491(13)
C51 C52 1.523(18)
C51 C54 1.563(18)
C51 C53 1.566(16)
C55 C56 1.225(13)
C56 C57 1.461(13)
C57 C58 1.536(15)
C57 C60 1.540(15)
C57 C59 1.544(15)
C61 C62 1.237(13)
C62 C63 1.481(13)
C63 C65 1.49(2)
C63 C66 1.522(19)
C63 C64 1.56(2)
C67 C68 1.202(13)
C68 C69 1.463(13)
C69 C72 1.525(14)
C69 C70 1.536(14)
C69 C71 1.541(16)
C73 C74 1.226(12)
C74 C75 1.462(12)
C75 C77 1.516(16)
C75 C76 1.531(15)
C75 C78 1.542(13)
C79 C80 1.213(12)
C80 C81 1.499(12)
C81 C82 1.516(18)
C81 C84 1.531(15)
C81 C83 1.543(15)
C85 O6 1.205(13)
C85 O5 1.246(12)
C85 C86 1.554(13)
C86 F5 1.195(16)
C86 F6 1.279(15)
C86 F4 1.360(18)
C87 O3 1.232(12)
C87 O4 1.278(11)
C87 C88 1.533(14)
C88 F1 1.307(14)
C88 F2 1.334(12)
C88 F3 1.336(13)
C89 O8 1.229(13)
C89 O7 1.244(12)
C89 C90 1.524(15)
C90 F8 1.228(17)
C90 F9 1.283(17)
C90 F7 1.300(17)
C91 O10 1.220(14)
C91 O9 1.258(13)
C91 C92 1.548(17)
C92 F12 1.21(2)
C92 F10 1.24(2)
C92 F11 1.38(2)
C93 O12 1.224(12)
C93 O11 1.241(12)
C93 C94 1.531(13)
C94 F17 1.201(15)
C94 F18 1.248(17)
C94 F16 1.29(2)
C95 O2 1.216(12)
C95 O1 1.253(12)
C95 C96 1.517(15)
C96 F15 1.304(15)
C96 F14 1.315(16)
C96 F13 1.317(16)
C97 O14 1.385(17)
C97 C98 1.46(2)
C99 O13 1.412(17)
C99 C100 1.47(2)
